data_4030947
loop_
_publ_author_name
'Jeannin, Olivier'
'Barri\`ere, Fr\'ed\'eric'
'Fourmigu\'e, Marc'

_publ_section_title
;
 Trifluoromethyl-substituted tetrathiafulvalenes.
;
_journal_name_full 'Beilstein journal of organic chemistry'
_journal_page_first 647
_journal_page_last 658
_journal_paper_doi 10.3762/bjoc.11.73
_journal_volume 11
_journal_year 2015
_chemical_formula_sum 'C12 H6 F6 O4 S4'
_chemical_formula_weight 456.41
_chemical_name_common 'E-(CF3,CO2Me)2 TTF'
_chemical_name_systematic
;
 Trans-4,4'-bis(trifluoromethyl)-5,5'-bis(methoxycarbonyl)tetrathiafulvalene
;
_space_group_IT_number 55
_symmetry_cell_setting orthorhombic
_symmetry_space_group_name_Hall '-P 2 2ab'
_symmetry_space_group_name_H-M 'P b a m'
_atom_sites_solution_hydrogens geom
_atom_sites_solution_primary direct
_atom_sites_solution_secondary difmap
_audit_creation_method SHELXL-97
_cell_angle_alpha 90.00
_cell_angle_beta 90.00
_cell_angle_gamma 90.00
_cell_formula_units_Z 4
_cell_length_a 28.000(3)
_cell_length_b 8.7129(9)
_cell_length_c 7.2091(7)
_cell_measurement_reflns_used 3389
_cell_measurement_temperature 293(2)
_cell_measurement_theta_max 23.3
_cell_measurement_theta_min 2.4
_cell_volume 1758.7(3)
_computing_cell_refinement 'CELL, Stoe-IPDS'
_computing_data_collection 'EXPOSE, Stoe-IPDS'
_computing_data_reduction 'INTEGRATE, Stoe-IPDS'
_computing_structure_refinement 'SHELXL-97 (Sheldrick, 1997)'
_computing_structure_solution 'SHELX-97 (Sheldrick, 1997)'
_diffrn_ambient_temperature 293(2)
_diffrn_detector_area_resol_mean 6.66
_diffrn_measured_fraction_theta_full 0.996
_diffrn_measured_fraction_theta_max 0.996
_diffrn_measurement_device_type Stoe-IPDS
_diffrn_measurement_method 'Oscillation, phi incr. 0.8 deg.'
_diffrn_radiation_monochromator graphite
_diffrn_radiation_source 'fine-focus sealed tube'
_diffrn_radiation_type MoK\a
_diffrn_radiation_wavelength 0.71073
_diffrn_reflns_av_R_equivalents 0.0815
_diffrn_reflns_av_sigmaI/netI 0.0791
_diffrn_reflns_limit_h_max 34
_diffrn_reflns_limit_h_min -34
_diffrn_reflns_limit_k_max 10
_diffrn_reflns_limit_k_min -10
_diffrn_reflns_limit_l_max 8
_diffrn_reflns_limit_l_min -8
_diffrn_reflns_number 10664
_diffrn_reflns_theta_full 25.98
_diffrn_reflns_theta_max 25.98
_diffrn_reflns_theta_min 2.45
_exptl_absorpt_coefficient_mu 0.616
_exptl_absorpt_correction_T_max 0.9372
_exptl_absorpt_correction_T_min 0.9272
_exptl_absorpt_correction_type multi-scan
_exptl_absorpt_process_details
;
[c.f. r.h. blessing, acta cryst. (1995), a51, 33-38]
;
_exptl_crystal_colour 'dark red'
_exptl_crystal_density_diffrn 1.724
_exptl_crystal_density_method 'not measured'
_exptl_crystal_description prism
_exptl_crystal_F_000 912
_exptl_crystal_size_max 0.3
_exptl_crystal_size_mid 0.05
_exptl_crystal_size_min 0.05
_refine_diff_density_max 0.179
_refine_diff_density_min -0.163
_refine_diff_density_rms 0.038
_refine_ls_extinction_method none
_refine_ls_goodness_of_fit_ref 0.767
_refine_ls_hydrogen_treatment constrain
_refine_ls_matrix_type full
_refine_ls_number_parameters 151
_refine_ls_number_reflns 1861
_refine_ls_number_restraints 0
_refine_ls_restrained_S_all 0.767
_refine_ls_R_factor_all 0.1057
_refine_ls_R_factor_gt 0.0342
_refine_ls_shift/su_max 0.003
_refine_ls_shift/su_mean 0.000
_refine_ls_structure_factor_coef Fsqd
_refine_ls_weighting_details 'calc w=1/[\s^2^(Fo^2^)+(0.0215P)^2^+0.0000P] where P=(Fo^2^+2Fc^2^)/3'
_refine_ls_weighting_scheme calc
_refine_ls_wR_factor_gt 0.0530
_refine_ls_wR_factor_ref 0.0647
_reflns_number_gt 833
_reflns_number_total 1861
_reflns_threshold_expression >2sigma(I)
_cod_data_source_file 1860-5397-11-73-S2.cif
_cod_data_source_block 4bc
_cod_depositor_comments
;
The following automatic conversions were performed:

'_symmetry_cell_setting' value 'Orthorhombic' changed to
'orthorhombic' according to
/usr/data/users/saulius/crontab/automatic-downloads/rss-feeds/Beilstein/lib/dictionaries/cif_core.dic
dictionary named 'cif_core.dic' version 2.4.2 from 2011-04-26.

Automatic conversion script
Id: cif_fix_values 3271 2015-04-21 07:52:19Z andrius 

 Adding full bibliography for 4030944--4030949.cif.
;
_cod_original_cell_volume 1758.8(3)
_cod_original_sg_symbol_H-M Pbam
_cod_database_code 4030947

loop_
_symmetry_equiv_pos_as_xyz
'x, y, z'
'-x, -y, z'
'x+1/2, -y+1/2, -z'
'-x+1/2, y+1/2, -z'
'-x, -y, -z'
'x, y, -z'
'-x-1/2, y-1/2, z'
'x-1/2, -y-1/2, z'

loop_
_atom_site_label
_atom_site_type_symbol
_atom_site_fract_x
_atom_site_fract_y
_atom_site_fract_z
_atom_site_U_iso_or_equiv
_atom_site_adp_type
_atom_site_occupancy
_atom_site_symmetry_multiplicity
_atom_site_calc_flag
_atom_site_refinement_flags
S1A S 0.06911(3) 0.11842(13) 0.0000 0.0706(4) Uani 1 2 d S
S2A S 0.04269(3) -0.20961(15) 0.0000 0.0789(4) Uani 1 2 d S
O1A O 0.19998(10) -0.0279(4) 0.0000 0.1166(14) Uani 1 2 d S
O2A O 0.16381(8) 0.1968(4) 0.0000 0.0935(11) Uani 1 2 d S
F1A F 0.11156(9) -0.4295(3) 0.0000 0.1116(11) Uani 1 2 d S
F2A F 0.16416(6) -0.3032(2) 0.1475(3) 0.1169(8) Uani 1 1 d .
C1A C 0.02333(11) -0.0189(5) 0.0000 0.0644(12) Uani 1 2 d S
C2A C 0.10298(12) -0.1641(5) 0.0000 0.0624(12) Uani 1 2 d S
C3A C 0.13621(17) -0.2984(6) 0.0000 0.0847(15) Uani 1 2 d S
C4A C 0.11519(12) -0.0163(5) 0.0000 0.0598(12) Uani 1 2 d S
C5A C 0.16492(14) 0.0468(6) 0.0000 0.0697(13) Uani 1 2 d S
C6A C 0.20957(13) 0.2747(6) 0.0000 0.1095(19) Uani 1 2 d S
H6A1 H 0.2046 0.3837 0.0000 0.164 Uiso 1 2 calc SR
H6A2 H 0.2272 0.2459 -0.1087 0.164 Uiso 0.50 1 calc PR
H6A3 H 0.2272 0.2459 0.1087 0.164 Uiso 0.50 1 calc PR
S1B S 0.07557(3) 0.93630(13) 0.5000 0.0728(4) Uani 1 2 d S
S2B S 0.02620(3) 1.23553(14) 0.5000 0.0821(4) Uani 1 2 d S
O1B O 0.19227(11) 1.1723(5) 0.5000 0.1460(18) Uani 1 2 d S
O2B O 0.17249(9) 0.9302(5) 0.5000 0.1127(14) Uani 1 2 d S
F1B F 0.07868(14) 1.4999(4) 0.5000 0.1743(19) Uani 1 2 d S
F2B F 0.13810(9) 1.4145(3) 0.3569(4) 0.1555(10) Uani 1 1 d .
C1B C 0.02144(11) 1.0358(4) 0.5000 0.0602(12) Uani 1 2 d S
C2B C 0.08806(13) 1.2361(5) 0.5000 0.0688(12) Uani 1 2 d S
C3B C 0.1098(2) 1.3922(7) 0.5000 0.1026(19) Uani 1 2 d S
C4B C 0.11067(12) 1.1014(5) 0.5000 0.0642(12) Uani 1 2 d S
C5B C 0.16307(15) 1.0755(8) 0.5000 0.0805(14) Uani 1 2 d S
C6B C 0.22254(14) 0.8842(8) 0.5000 0.139(2) Uani 1 2 d S
H6B1 H 0.2246 0.7742 0.5000 0.209 Uiso 1 2 calc SR
H6B2 H 0.2380 0.9240 0.6087 0.209 Uiso 0.50 1 calc PR
H6B3 H 0.2380 0.9240 0.3913 0.209 Uiso 0.50 1 calc PR

loop_
_atom_site_aniso_label
_atom_site_aniso_U_11
_atom_site_aniso_U_22
_atom_site_aniso_U_33
_atom_site_aniso_U_23
_atom_site_aniso_U_13
_atom_site_aniso_U_12
S1A 0.0399(5) 0.0855(8) 0.0862(10) 0.000 0.000 -0.0007(6)
S2A 0.0483(5) 0.0881(8) 0.1004(11) 0.000 0.000 -0.0065(6)
O1A 0.0410(17) 0.109(3) 0.200(4) 0.000 0.000 0.0075(17)
O2A 0.0406(15) 0.090(2) 0.150(3) 0.000 0.000 -0.0110(17)
F1A 0.0848(18) 0.084(2) 0.166(3) 0.000 0.000 0.0016(16)
F2A 0.0891(13) 0.1130(15) 0.148(2) 0.0121(13) -0.0379(12) 0.0193(11)
C1A 0.0443(19) 0.084(3) 0.065(4) 0.000 0.000 -0.003(2)
C2A 0.044(2) 0.079(3) 0.064(3) 0.000 0.000 0.005(2)
C3A 0.061(3) 0.086(4) 0.107(5) 0.000 0.000 -0.003(3)
C4A 0.040(2) 0.083(3) 0.057(3) 0.000 0.000 0.002(2)
C5A 0.040(2) 0.097(4) 0.073(4) 0.000 0.000 -0.004(3)
C6A 0.049(2) 0.112(4) 0.168(6) 0.000 0.000 -0.026(3)
S1B 0.0441(5) 0.0858(8) 0.0884(11) 0.000 0.000 0.0016(6)
S2B 0.0550(6) 0.0871(9) 0.1041(11) 0.000 0.000 0.0036(6)
O1B 0.0509(19) 0.148(4) 0.239(5) 0.000 0.000 -0.028(2)
O2B 0.0456(17) 0.133(3) 0.159(4) 0.000 0.000 0.018(2)
F1B 0.120(3) 0.083(2) 0.320(6) 0.000 0.000 -0.002(2)
F2B 0.159(2) 0.1346(19) 0.172(3) 0.0257(17) 0.0409(18) -0.0533(16)
C1B 0.045(2) 0.076(3) 0.059(3) 0.000 0.000 0.0000(19)
C2B 0.055(2) 0.083(3) 0.068(3) 0.000 0.000 -0.013(2)
C3B 0.081(4) 0.107(5) 0.120(6) 0.000 0.000 -0.026(4)
C4B 0.042(2) 0.091(4) 0.059(3) 0.000 0.000 -0.009(2)
C5B 0.048(3) 0.124(5) 0.070(4) 0.000 0.000 -0.011(3)
C6B 0.053(3) 0.198(6) 0.166(6) 0.000 0.000 0.043(3)

loop_
_atom_type_symbol
_atom_type_description
_atom_type_scat_dispersion_real
_atom_type_scat_dispersion_imag
_atom_type_scat_source
C C 0.0033 0.0016 'International Tables Vol C Tables 4.2.6.8 and 6.1.1.4'
H H 0.0000 0.0000 'International Tables Vol C Tables 4.2.6.8 and 6.1.1.4'
F F 0.0171 0.0103 'International Tables Vol C Tables 4.2.6.8 and 6.1.1.4'
O O 0.0106 0.0060 'International Tables Vol C Tables 4.2.6.8 and 6.1.1.4'
S S 0.1246 0.1234 'International Tables Vol C Tables 4.2.6.8 and 6.1.1.4'

loop_
_geom_angle_atom_site_label_1
_geom_angle_atom_site_label_2
_geom_angle_atom_site_label_3
_geom_angle
_geom_angle_site_symmetry_1
_geom_angle_site_symmetry_3
C4A S1A C1A 94.7(2) . .
C2A S2A C1A 94.9(2) . .
C5A O2A C6A 116.5(3) . .
C1A C1A S2A 122.2(4) 5 .
C1A C1A S1A 122.8(4) 5 .
S2A C1A S1A 114.96(18) . .
C4A C2A C3A 126.6(4) . .
C4A C2A S2A 118.1(3) . .
C3A C2A S2A 115.3(3) . .
F2A C3A F2A 107.2(4) . 6
F2A C3A F1A 106.2(3) . .
F2A C3A F1A 106.2(3) 6 .
F2A C3A C2A 113.2(3) . .
F2A C3A C2A 113.2(3) 6 .
F1A C3A C2A 110.4(4) . .
C2A C4A C5A 126.4(4) . .
C2A C4A S1A 117.4(3) . .
C5A C4A S1A 116.2(3) . .
O1A C5A O2A 124.9(4) . .
O1A C5A C4A 124.9(5) . .
O2A C5A C4A 110.2(4) . .
C4B S1B C1B 94.57(19) . .
C2B S2B C1B 94.5(2) . .
C5B O2B C6B 117.7(4) . .
C1B C1B S2B 121.8(4) 5_576 .
C1B C1B S1B 122.8(4) 5_576 .
S2B C1B S1B 115.40(18) . .
C4B C2B C3B 127.5(4) . .
C4B C2B S2B 118.2(3) . .
C3B C2B S2B 114.3(4) . .
F1B C3B F2B 107.6(4) . .
F1B C3B F2B 107.6(4) . 6_556
F2B C3B F2B 103.4(5) . 6_556
F1B C3B C2B 112.9(4) . .
F2B C3B C2B 112.4(4) . .
F2B C3B C2B 112.4(4) 6_556 .
C2B C4B C5B 127.1(4) . .
C2B C4B S1B 117.3(3) . .
C5B C4B S1B 115.6(4) . .
O1B C5B O2B 124.1(4) . .
O1B C5B C4B 125.3(5) . .
O2B C5B C4B 110.5(4) . .

loop_
_geom_bond_atom_site_label_1
_geom_bond_atom_site_label_2
_geom_bond_distance
_geom_bond_site_symmetry_2
S1A C4A 1.744(4) .
S1A C1A 1.753(4) .
S2A C2A 1.734(4) .
S2A C1A 1.748(4) .
O1A C5A 1.178(4) .
O2A C5A 1.307(5) .
O2A C6A 1.450(4) .
F1A C3A 1.335(5) .
F2A C3A 1.321(3) .
C1A C1A 1.347(6) 5
C2A C4A 1.333(5) .
C2A C3A 1.495(6) .
C3A F2A 1.321(3) 6
C4A C5A 1.497(5) .
S1B C4B 1.742(4) .
S1B C1B 1.746(3) .
S2B C2B 1.732(4) .
S2B C1B 1.745(4) .
O1B C5B 1.175(5) .
O2B C5B 1.293(6) .
O2B C6B 1.458(5) .
F1B C3B 1.281(6) .
F2B C3B 1.314(3) .
C1B C1B 1.353(6) 5_576
C2B C4B 1.333(5) .
C2B C3B 1.491(7) .
C3B F2B 1.314(3) 6_556
C4B C5B 1.484(5) .
